data_2210158
loop_
_publ_author_name
'Guang-Bo Che'
'Bo Liu'

_publ_section_title
<i>catena</i>-Poly[[[pyrazino[2,3-<i>f</i>][1,10]phenanthroline]zinc(II)]-\m~4~-fumarato-\m~2~-fumarato]
_journal_coeditor_code CI2127
_journal_issue 9
_journal_name_full 'Acta Crystallographica Section E'
_journal_page_first m2036
_journal_page_last m2038
_journal_paper_doi 10.1107/S1600536806029643
_journal_volume 62
_journal_year 2006
_chemical_formula_iupac '[Zn (C4 H2 O4) (C14 H8 N4)]'
_chemical_formula_moiety 'C18 H10 N4 O4 Zn'
_chemical_formula_sum 'C18 H10 N4 O4 Zn'
_chemical_formula_weight 411.67
_chemical_name_systematic
;
catena-Poly[[pyrazino[2,3-f][1,10]phenanthroline]zinc(II)]-
\m~4~-fumarato-\m~2~-fumarato]
;
_space_group_IT_number 2
_symmetry_cell_setting triclinic
_symmetry_space_group_name_Hall '-P 1'
_symmetry_space_group_name_H-M 'P -1'
_atom_sites_solution_hydrogens geom
_atom_sites_solution_primary direct
_atom_sites_solution_secondary difmap
_audit_creation_method SHELXL-97
_cell_angle_alpha 105.08(3)
_cell_angle_beta 98.70(3)
_cell_angle_gamma 94.15(3)
_cell_formula_units_Z 2
_cell_length_a 6.8613(14)
_cell_length_b 8.3961(17)
_cell_length_c 14.610(3)
_cell_measurement_reflns_used 5837
_cell_measurement_temperature 292(2)
_cell_measurement_theta_max 27.26
_cell_measurement_theta_min 3.01
_cell_volume 797.8(3)
_computing_cell_refinement PROCESS-AUTO
_computing_data_collection 'PROCESS-AUTO (Rigaku, 1998)'
_computing_data_reduction PROCESS-AUTO
_computing_molecular_graphics 'SHELXTL-Plus (Sheldrick, 1990)'
_computing_publication_material SHELXL97
_computing_structure_refinement 'SHELXL97 (Sheldrick, 1997)'
_computing_structure_solution 'SHELXS97 (Sheldrick, 1997)'
_diffrn_ambient_temperature 292(2)
_diffrn_detector_area_resol_mean 10.0
_diffrn_measured_fraction_theta_full 0.998
_diffrn_measured_fraction_theta_max 0.970
_diffrn_measurement_device_type 'Rigaku R-AXIS RAPID'
_diffrn_measurement_method \w
_diffrn_radiation_monochromator graphite
_diffrn_radiation_source 'rotor target'
_diffrn_radiation_type MoK\a
_diffrn_radiation_wavelength 0.71073
_diffrn_reflns_av_R_equivalents 0.0400
_diffrn_reflns_av_sigmaI/netI 0.0534
_diffrn_reflns_limit_h_max 7
_diffrn_reflns_limit_h_min -8
_diffrn_reflns_limit_k_max 10
_diffrn_reflns_limit_k_min -10
_diffrn_reflns_limit_l_max 18
_diffrn_reflns_limit_l_min -18
_diffrn_reflns_number 7523
_diffrn_reflns_theta_full 25.00
_diffrn_reflns_theta_max 27.26
_diffrn_reflns_theta_min 2.93
_diffrn_standards_interval_count 0
_diffrn_standards_number 0
_exptl_absorpt_coefficient_mu 1.575
_exptl_absorpt_correction_T_max 0.755
_exptl_absorpt_correction_T_min 0.700
_exptl_absorpt_correction_type multi-scan
_exptl_absorpt_process_details '(ABSCOR; Higashi, 1995)'
_exptl_crystal_colour colourless
_exptl_crystal_density_diffrn 1.714
_exptl_crystal_density_method 'not measured'
_exptl_crystal_description Block
_exptl_crystal_F_000 416
_exptl_crystal_size_max 0.22
_exptl_crystal_size_mid 0.19
_exptl_crystal_size_min 0.18
_refine_diff_density_max 0.458
_refine_diff_density_min -0.484
_refine_ls_extinction_method none
_refine_ls_goodness_of_fit_ref 1.075
_refine_ls_hydrogen_treatment constr
_refine_ls_matrix_type full
_refine_ls_number_parameters 244
_refine_ls_number_reflns 3472
_refine_ls_number_restraints 1
_refine_ls_restrained_S_all 1.095
_refine_ls_R_factor_all 0.0649
_refine_ls_R_factor_gt 0.0450
_refine_ls_shift/su_max 0.001
_refine_ls_shift/su_mean 0.000
_refine_ls_structure_factor_coef Fsqd
_refine_ls_weighting_details 'calc w=1/[\s^2^(Fo^2^)+(0.0346P)^2^+1.1513P] where P=(Fo^2^+2Fc^2^)/3'
_refine_ls_weighting_scheme calc
_refine_ls_wR_factor_gt 0.0984
_refine_ls_wR_factor_ref 0.1063
_reflns_number_gt 2651
_reflns_number_total 3472
_reflns_threshold_expression I>2\s(I)
_cod_data_source_file ci2127.cif
_cod_data_source_block I
_cod_depositor_comments
;
The following automatic conversions were performed:
'_symmetry_cell_setting' value 'Triclinic' changed to 'triclinic'
according to '/home/saulius/struct/CIF-dictionaries/cif_core.dic'
dictionary named 'cif_core.dic' version 2.4.1 from 2010-06-29.

Automatic conversion script
Id: cif_fix_enum 1527 2010-12-29 10:47:43Z saulius 

The following automatic conversions were performed:

'_symmetry_cell_setting' value 'Triclinic' changed to 'triclinic'
according to /home/saulius/struct/CIF-dictionaries/cif_core.dic
dictionary named 'cif_core.dic' version 2.4.1 from 2010-06-29.

Automatic conversion script
Id: cif_fix_values 1715 2011-07-08 13:25:40Z adriana 
;
_cod_database_code 2210158
_cod_database_fobs_code 2210158

loop_
_symmetry_equiv_pos_as_xyz
'x, y, z'
'-x, -y, -z'

loop_
_atom_site_type_symbol
_atom_site_label
_atom_site_fract_x
_atom_site_fract_y
_atom_site_fract_z
_atom_site_U_iso_or_equiv
_atom_site_adp_type
_atom_site_calc_flag
_atom_site_refinement_flags
_atom_site_occupancy
Zn Zn1 0.62636(7) 0.49775(5) 0.40543(3) 0.02991(14) Uani d . 1
C C6 0.6738(5) 0.3199(4) 0.2068(2) 0.0281(8) Uani d . 1
O O1 0.5929(4) 0.3555(3) 0.49540(17) 0.0306(6) Uani d . 1
C C4 0.3865(5) 0.3806(5) 0.1007(3) 0.0310(8) Uani d . 1
O O3 0.8173(4) 0.7024(3) 0.46620(18) 0.0373(6) Uani d . 1
N N1 0.4308(4) 0.4860(4) 0.2773(2) 0.0290(7) Uani d . 1
C C11 0.6305(6) 0.2071(5) 0.0273(3) 0.0337(8) Uani d . 1
O O2 0.4594(5) 0.1422(4) 0.36274(19) 0.0452(7) Uani d . 1
N N3 0.3504(5) 0.2694(5) -0.0773(2) 0.0436(8) Uani d . 1
N N2 0.7700(5) 0.3434(4) 0.3001(2) 0.0306(7) Uani d . 1
C C9 0.9125(6) 0.1455(5) 0.1433(3) 0.0402(9) Uani d . 1
H H9 0.9625 0.0799 0.0924 0.048 Uiso calc R 1
C C16 0.5214(6) 0.0829(5) 0.5166(3) 0.0335(8) Uani d . 1
H H16 0.5524 0.1301 0.5828 0.040 Uiso calc R 1
N N4 0.7017(5) 0.1121(5) -0.0536(3) 0.0452(9) Uani d . 1
C C15 0.5218(6) 0.1972(4) 0.4510(3) 0.0307(8) Uani d . 1
C C10 0.7403(6) 0.2235(5) 0.1256(3) 0.0322(8) Uani d . 1
C C12 0.4579(6) 0.2832(5) 0.0150(2) 0.0337(8) Uani d . 1
C C5 0.4935(5) 0.3987(4) 0.1947(2) 0.0262(7) Uani d . 1
C C7 0.9306(6) 0.2698(5) 0.3151(3) 0.0391(9) Uani d . 1
H H7 0.9960 0.2851 0.3778 0.047 Uiso calc R 1
C C8 1.0060(6) 0.1682(6) 0.2379(3) 0.0458(10) Uani d . 1
H H8 1.1184 0.1165 0.2505 0.055 Uiso calc R 1
O O4 0.8604(5) 0.7245(4) 0.31906(19) 0.0505(8) Uani d . 1
C C17 0.8851(5) 0.7798(5) 0.4092(3) 0.0327(8) Uani d D 1
C C18 0.9999(6) 0.9524(5) 0.4545(3) 0.0362(9) Uani d D 1
H H18 1.0755 0.9957 0.4169 0.043 Uiso calc R 1
C C1 0.2655(6) 0.5575(5) 0.2676(3) 0.0344(8) Uani d . 1
H H1 0.2226 0.6161 0.3227 0.041 Uiso calc R 1
C C2 0.1513(6) 0.5481(5) 0.1761(3) 0.0434(10) Uani d . 1
H H2 0.0372 0.6010 0.1718 0.052 Uiso calc R 1
C C3 0.2127(6) 0.4585(5) 0.0930(3) 0.0400(9) Uani d . 1
H H3 0.1390 0.4503 0.0327 0.048 Uiso calc R 1
C C14 0.5941(7) 0.1025(6) -0.1376(3) 0.0522(12) Uani d . 1
H H14 0.6349 0.0404 -0.1925 0.063 Uiso calc R 1
C C13 0.4202(7) 0.1807(6) -0.1497(3) 0.0510(12) Uani d . 1
H H13 0.3530 0.1685 -0.2118 0.061 Uiso calc R 1

loop_
_atom_site_aniso_label
_atom_site_aniso_U_11
_atom_site_aniso_U_22
_atom_site_aniso_U_33
_atom_site_aniso_U_12
_atom_site_aniso_U_13
_atom_site_aniso_U_23
Zn1 0.0376(3) 0.0269(2) 0.0239(2) -0.00151(17) 0.00068(16) 0.00872(16)
C6 0.0303(19) 0.0256(19) 0.0287(18) 0.0007(15) 0.0016(14) 0.0107(15)
O1 0.0415(15) 0.0225(13) 0.0297(13) 0.0025(11) 0.0081(11) 0.0099(10)
C4 0.030(2) 0.033(2) 0.0303(19) 0.0024(16) 0.0018(14) 0.0102(15)
O3 0.0439(16) 0.0298(15) 0.0337(14) -0.0050(12) 0.0014(12) 0.0066(11)
N1 0.0299(17) 0.0276(16) 0.0288(16) 0.0021(13) 0.0034(12) 0.0079(13)
C11 0.040(2) 0.030(2) 0.031(2) 0.0040(17) 0.0086(16) 0.0077(16)
O2 0.065(2) 0.0359(16) 0.0307(15) -0.0031(14) 0.0001(13) 0.0091(12)
N3 0.045(2) 0.045(2) 0.0387(19) 0.0032(17) -0.0003(15) 0.0129(16)
N2 0.0341(17) 0.0329(17) 0.0260(15) 0.0043(14) 0.0013(12) 0.0120(13)
C9 0.039(2) 0.040(2) 0.043(2) 0.0119(19) 0.0139(18) 0.0091(19)
C16 0.037(2) 0.034(2) 0.0315(19) 0.0065(17) 0.0088(15) 0.0108(16)
N4 0.046(2) 0.043(2) 0.046(2) 0.0076(17) 0.0096(16) 0.0093(17)
C15 0.039(2) 0.0244(19) 0.033(2) 0.0085(16) 0.0072(16) 0.0127(15)
C10 0.035(2) 0.028(2) 0.035(2) 0.0048(16) 0.0051(15) 0.0108(16)
C12 0.042(2) 0.032(2) 0.0240(18) -0.0009(17) -0.0009(15) 0.0081(15)
C5 0.0248(18) 0.0270(18) 0.0280(18) 0.0027(14) 0.0041(13) 0.0099(14)
C7 0.038(2) 0.043(2) 0.037(2) 0.0094(19) -0.0031(17) 0.0161(18)
C8 0.036(2) 0.052(3) 0.054(3) 0.019(2) 0.0062(19) 0.019(2)
O4 0.072(2) 0.0441(18) 0.0323(16) -0.0011(16) 0.0046(14) 0.0102(13)
C17 0.0266(19) 0.032(2) 0.038(2) 0.0055(16) 0.0057(15) 0.0056(16)
C18 0.037(2) 0.036(2) 0.038(2) 0.0023(17) 0.0063(16) 0.0133(16)
C1 0.033(2) 0.034(2) 0.035(2) 0.0080(17) 0.0081(16) 0.0057(16)
C2 0.036(2) 0.047(3) 0.049(2) 0.0145(19) 0.0020(18) 0.015(2)
C3 0.034(2) 0.051(3) 0.035(2) 0.0091(19) -0.0013(16) 0.0147(19)
C14 0.067(3) 0.051(3) 0.034(2) 0.005(2) 0.016(2) 0.001(2)
C13 0.060(3) 0.060(3) 0.027(2) -0.007(2) -0.0027(19) 0.011(2)

loop_
_atom_type_symbol
_atom_type_description
_atom_type_scat_dispersion_real
_atom_type_scat_dispersion_imag
_atom_type_scat_source
C C 0.0033 0.0016 'International Tables Vol C Tables 4.2.6.8 and 6.1.1.4'
H H 0.0000 0.0000 'International Tables Vol C Tables 4.2.6.8 and 6.1.1.4'
N N 0.0061 0.0033 'International Tables Vol C Tables 4.2.6.8 and 6.1.1.4'
O O 0.0106 0.0060 'International Tables Vol C Tables 4.2.6.8 and 6.1.1.4'
Zn Zn 0.2839 1.4301 'International Tables Vol C Tables 4.2.6.8 and 6.1.1.4'

loop_
_geom_angle_atom_site_label_1
_geom_angle_atom_site_label_2
_geom_angle_atom_site_label_3
_geom_angle_site_symmetry_1
_geom_angle_site_symmetry_3
_geom_angle
_geom_angle_publ_flag
O3 Zn1 O1 . . 113.16(11) y
O3 Zn1 N1 . . 118.42(12) y
O1 Zn1 N1 . . 125.98(11) y
O3 Zn1 N2 . . 105.43(12) y
O1 Zn1 N2 . . 102.26(11) y
N1 Zn1 N2 . . 79.02(11) y
O3 Zn1 O1 . 2_666 84.24(10) y
O1 Zn1 O1 . 2_666 77.65(10) y
N1 Zn1 O1 . 2_666 92.25(10) y
N2 Zn1 O1 . 2_666 169.21(10) y
N2 C6 C10 . . 123.4(3) ?
N2 C6 C5 . . 116.5(3) ?
C10 C6 C5 . . 120.1(3) ?
C15 O1 Zn1 . . 114.3(2) ?
C15 O1 Zn1 . 2_666 113.2(2) ?
Zn1 O1 Zn1 . 2_666 102.35(10) ?
C3 C4 C5 . . 117.5(3) ?
C3 C4 C12 . . 122.0(3) ?
C5 C4 C12 . . 120.5(3) ?
C17 O3 Zn1 . . 117.4(2) ?
C1 N1 C5 . . 118.3(3) ?
C1 N1 Zn1 . . 127.9(3) ?
C5 N1 Zn1 . . 113.7(2) ?
C12 C11 N4 . . 120.6(3) ?
C12 C11 C10 . . 120.1(3) ?
N4 C11 C10 . . 119.3(3) ?
C13 N3 C12 . . 116.2(4) ?
C7 N2 C6 . . 118.8(3) ?
C7 N2 Zn1 . . 128.0(3) ?
C6 N2 Zn1 . . 113.2(2) ?
C8 C9 C10 . . 119.0(4) ?
C8 C9 H9 . . 120.5 ?
C10 C9 H9 . . 120.5 ?
C16 C16 C15 2_656 . 123.2(4) ?
C16 C16 H16 2_656 . 118.4 ?
C15 C16 H16 . . 118.4 ?
C14 N4 C11 . . 115.2(4) ?
O2 C15 O1 . . 124.4(3) ?
O2 C15 C16 . . 120.6(3) ?
O1 C15 C16 . . 115.0(3) ?
C6 C10 C9 . . 116.9(3) ?
C6 C10 C11 . . 120.1(3) ?
C9 C10 C11 . . 123.0(3) ?
C11 C12 N3 . . 121.3(3) ?
C11 C12 C4 . . 119.4(3) ?
N3 C12 C4 . . 119.3(4) ?
N1 C5 C4 . . 122.7(3) ?
N1 C5 C6 . . 117.5(3) ?
C4 C5 C6 . . 119.8(3) ?
N2 C7 C8 . . 121.6(4) ?
N2 C7 H7 . . 119.2 ?
C8 C7 H7 . . 119.2 ?
C9 C8 C7 . . 120.3(4) ?
C9 C8 H8 . . 119.9 ?
C7 C8 H8 . . 119.9 ?
O4 C17 O3 . . 124.8(3) ?
O4 C17 C18 . . 117.4(3) ?
O3 C17 C18 . . 117.8(3) ?
C18 C18 C17 2_776 . 125.1(5) ?
C18 C18 H18 2_776 . 117.5 ?
C17 C18 H18 . . 117.5 ?
N1 C1 C2 . . 122.6(4) ?
N1 C1 H1 . . 118.7 ?
C2 C1 H1 . . 118.7 ?
C3 C2 C1 . . 119.1(4) ?
C3 C2 H2 . . 120.4 ?
C1 C2 H2 . . 120.4 ?
C2 C3 C4 . . 119.7(4) ?
C2 C3 H3 . . 120.1 ?
C4 C3 H3 . . 120.1 ?
N4 C14 C13 . . 124.1(4) ?
N4 C14 H14 . . 118.0 ?
C13 C14 H14 . . 118.0 ?
N3 C13 C14 . . 122.6(4) ?
N3 C13 H13 . . 118.7 ?
C14 C13 H13 . . 118.7 ?

loop_
_geom_bond_atom_site_label_1
_geom_bond_atom_site_label_2
_geom_bond_site_symmetry_2
_geom_bond_distance
_geom_bond_publ_flag
Zn1 O3 . 1.996(3) y
Zn1 O1 . 2.019(2) y
Zn1 N1 . 2.107(3) y
Zn1 N2 . 2.150(3) y
Zn1 O1 2_666 2.425(3) y
C6 N2 . 1.379(4) ?
C6 C10 . 1.410(5) ?
C6 C5 . 1.454(5) ?
O1 C15 . 1.337(4) ?
O1 Zn1 2_666 2.425(3) ?
C4 C3 . 1.404(5) ?
C4 C5 . 1.420(5) ?
C4 C12 . 1.478(5) ?
O3 C17 . 1.299(5) ?
N1 C1 . 1.327(5) ?
N1 C5 . 1.386(5) ?
C11 C12 . 1.396(6) ?
C11 N4 . 1.418(5) ?
C11 C10 . 1.485(5) ?
O2 C15 . 1.247(4) ?
N3 C13 . 1.304(6) ?
N3 C12 . 1.408(5) ?
N2 C7 . 1.319(5) ?
C9 C8 . 1.392(6) ?
C9 C10 . 1.413(5) ?
C9 H9 . 0.93 ?
C16 C16 2_656 1.344(7) ?
C16 C15 . 1.522(5) ?
C16 H16 . 0.93 ?
N4 C14 . 1.313(6) ?
C7 C8 . 1.416(6) ?
C7 H7 . 0.93 ?
C8 H8 . 0.93 ?
O4 C17 . 1.258(4) ?
C17 C18 . 1.528(5) ?
C18 C18 2_776 1.362(7) ?
C18 H18 . 0.93 ?
C1 C2 . 1.424(5) ?
C1 H1 . 0.93 ?
C2 C3 . 1.394(6) ?
C2 H2 . 0.93 ?
C3 H3 . 0.93 ?
C14 C13 . 1.413(7) ?
C14 H14 . 0.93 ?
C13 H13 . 0.93 ?

loop_
_geom_hbond_atom_site_label_D
_geom_hbond_atom_site_label_H
_geom_hbond_atom_site_label_A
_geom_hbond_site_symmetry_A
_geom_hbond_distance_DH
_geom_hbond_distance_HA
_geom_hbond_distance_DA
_geom_hbond_angle_DHA
C7 H7 O3 2_766 0.93 2.41 3.337(5) 174
C13 H13 O4 2_665 0.93 2.37 3.204(6) 149
C14 H14 O2 2_655 0.93 2.52 3.344(5) 148
